data_2213770
loop_
_publ_author_name
'Chandra Kumar, K.'
'Kokila, M. K.'
Puttaraja
'Mohan, S.'
'Saravanan, J.'

_publ_section_title 2-Amino-<i>N</i>-(2-methoxyphenyl)-4,5,6,7-tetrahydro-1-benzothiophene-3-carboxamide
_journal_coeditor_code FJ2031
_journal_issue 6
_journal_name_full 'Acta Crystallographica Section E'
_journal_page_first o3009
_journal_page_last o3009
_journal_paper_doi 10.1107/S1600536807024403
_journal_volume 63
_journal_year 2007
_chemical_formula_iupac 'C16 H18 N2 O2 S'
_chemical_formula_moiety 'C16 H18 N2 O2 S'
_chemical_formula_sum 'C16 H18 N2 O2 S'
_chemical_formula_weight 302.38
_chemical_name_systematic
;
2-Amino-N-(2-methoxyphenyl)-4,5,6,7-tetrahydrobenzo-1-thiophene-3-carboxamide
;
_space_group_IT_number 14
_symmetry_cell_setting monoclinic
_symmetry_space_group_name_Hall '-P 2yn'
_symmetry_space_group_name_H-M 'P 1 21/n 1'
_atom_sites_solution_hydrogens geom
_atom_sites_solution_primary direct
_atom_sites_solution_secondary difmap
_audit_creation_method SHELXL-97
_cell_angle_alpha 90.00
_cell_angle_beta 90.742(4)
_cell_angle_gamma 90.00
_cell_formula_units_Z 4
_cell_length_a 8.709(2)
_cell_length_b 8.576(2)
_cell_length_c 20.306(5)
_cell_measurement_reflns_used 520
_cell_measurement_temperature 293(2)
_cell_measurement_theta_max 28.5
_cell_measurement_theta_min 1.5
_cell_volume 1516.5(6)
_computing_cell_refinement SMART
_computing_data_collection 'SMART (Bruker, 1998)'
_computing_data_reduction 'SAINT (Bruker, 1998)'
_computing_molecular_graphics 'ORTEP-3 for Windows (Farrugia, 1997)'
_computing_publication_material 'PARST (Nardelli, 1995); PLATON (Spek, 2003)'
_computing_structure_refinement 'SHELXL97 (Sheldrick, 1997)'
_computing_structure_solution 'SHELXS97 (Sheldrick, 1997)'
_diffrn_ambient_temperature 273(2)
_diffrn_measured_fraction_theta_full 1.000
_diffrn_measured_fraction_theta_max 1.000
_diffrn_measurement_device_type 'Bruker SMART CCD area-detector'
_diffrn_measurement_method '\y and \w scans'
_diffrn_radiation_monochromator graphite
_diffrn_radiation_source 'fine-focus sealed tube'
_diffrn_radiation_type MoK\a
_diffrn_radiation_wavelength 0.71073
_diffrn_reflns_av_R_equivalents 0.0354
_diffrn_reflns_av_sigmaI/netI 0.0381
_diffrn_reflns_limit_h_max 9
_diffrn_reflns_limit_h_min -10
_diffrn_reflns_limit_k_max 10
_diffrn_reflns_limit_k_min -10
_diffrn_reflns_limit_l_max 24
_diffrn_reflns_limit_l_min -24
_diffrn_reflns_number 10964
_diffrn_reflns_theta_full 25.50
_diffrn_reflns_theta_max 25.50
_diffrn_reflns_theta_min 2.01
_exptl_absorpt_coefficient_mu 0.219
_exptl_absorpt_correction_T_max 0.998
_exptl_absorpt_correction_T_min 0.937
_exptl_absorpt_correction_type multi-scan
_exptl_absorpt_process_details '(SADABS; Sheldrick, 1996)'
_exptl_crystal_colour colourless
_exptl_crystal_density_diffrn 1.324
_exptl_crystal_density_method 'not measured'
_exptl_crystal_description prism
_exptl_crystal_F_000 640
_exptl_crystal_size_max 0.48
_exptl_crystal_size_mid 0.25
_exptl_crystal_size_min 0.04
_refine_diff_density_max 0.312
_refine_diff_density_min -0.273
_refine_ls_extinction_method none
_refine_ls_goodness_of_fit_ref 1.088
_refine_ls_hydrogen_treatment constr
_refine_ls_matrix_type full
_refine_ls_number_parameters 191
_refine_ls_number_reflns 2831
_refine_ls_number_restraints 0
_refine_ls_restrained_S_all 1.088
_refine_ls_R_factor_all 0.0679
_refine_ls_R_factor_gt 0.0516
_refine_ls_shift/su_max 0.000
_refine_ls_shift/su_mean 0.000
_refine_ls_structure_factor_coef Fsqd
_refine_ls_weighting_details 'calc w=1/[\s^2^(Fo^2^)+(0.0762P)^2^+0.3763P] where P=(Fo^2^+2Fc^2^)/3'
_refine_ls_weighting_scheme calc
_refine_ls_wR_factor_gt 0.1342
_refine_ls_wR_factor_ref 0.1465
_reflns_number_gt 2266
_reflns_number_total 2831
_reflns_threshold_expression I>2\s(I)
_cod_data_source_file fj2031.cif
_cod_data_source_block I
_cod_original_cell_volume 1516.6(6)
_cod_original_sg_symbol_H-M 'P 21/n'
_cod_database_code 2213770
_cod_database_fobs_code 2213770

loop_
_symmetry_equiv_pos_as_xyz
'x, y, z'
'-x+1/2, y+1/2, -z+1/2'
'-x, -y, -z'
'x-1/2, -y-1/2, z-1/2'

loop_
_atom_site_type_symbol
_atom_site_label
_atom_site_fract_x
_atom_site_fract_y
_atom_site_fract_z
_atom_site_U_iso_or_equiv
_atom_site_adp_type
_atom_site_calc_flag
_atom_site_refinement_flags
_atom_site_occupancy
N N1 0.2332(3) 0.4280(3) 0.75854(10) 0.0537(6) Uani d . 1
H H1A 0.2921 0.3616 0.7397 0.064 Uiso calc R 1
H H1B 0.2625 0.4724 0.7945 0.064 Uiso calc R 1
N N2 0.0765(2) 0.3030(2) 0.56763(9) 0.0431(5) Uani d . 1
H H2 0.0161 0.3775 0.5558 0.052 Uiso calc R 1
O O1 0.2092(2) 0.2087(2) 0.65522(8) 0.0568(5) Uani d . 1
O O2 -0.0842(2) 0.3124(2) 0.46026(9) 0.0602(6) Uani d . 1
S S1 -0.02268(8) 0.59785(8) 0.76968(3) 0.0466(2) Uani d . 1
C C2 0.0936(3) 0.4630(3) 0.73142(10) 0.0372(5) Uani d . 1
C C3 0.0248(3) 0.4060(2) 0.67459(10) 0.0332(5) Uani d . 1
C C4 -0.2396(3) 0.4330(3) 0.60860(13) 0.0457(6) Uani d . 1
H H4A -0.2363 0.3217 0.6001 0.055 Uiso calc R 1
H H4B -0.2100 0.4866 0.5687 0.055 Uiso calc R 1
C C5 -0.4026(3) 0.4794(4) 0.62600(17) 0.0700(9) Uani d . 1
H H5A -0.4664 0.4747 0.5865 0.084 Uiso calc R 1
H H5B -0.4428 0.4045 0.6572 0.084 Uiso calc R 1
C C6 -0.4136(4) 0.6365(4) 0.65456(17) 0.0733(9) Uani d . 1
H H6A -0.5201 0.6572 0.6649 0.088 Uiso calc R 1
H H6B -0.3827 0.7120 0.6217 0.088 Uiso calc R 1
C C7 -0.3169(3) 0.6604(4) 0.71594(14) 0.0561(7) Uani d . 1
H H7A -0.2982 0.7709 0.7224 0.067 Uiso calc R 1
H H7B -0.3716 0.6216 0.7539 0.067 Uiso calc R 1
C C8 -0.1664(3) 0.5760(3) 0.71018(11) 0.0410(6) Uani d . 1
C C9 -0.1266(3) 0.4723(2) 0.66323(10) 0.0348(5) Uani d . 1
C C10 0.1099(3) 0.2970(2) 0.63284(10) 0.0358(5) Uani d . 1
C C11 0.1258(3) 0.2057(3) 0.51622(11) 0.0393(5) Uani d . 1
C C12 0.0353(3) 0.2094(3) 0.45871(11) 0.0440(6) Uani d . 1
C C13 0.0714(4) 0.1160(3) 0.40563(12) 0.0556(7) Uani d . 1
H H13 0.0112 0.1187 0.3675 0.067 Uiso calc R 1
C C14 0.1965(4) 0.0193(3) 0.40959(14) 0.0617(8) Uani d . 1
H H14 0.2197 -0.0452 0.3743 0.074 Uiso calc R 1
C C15 0.2878(4) 0.0167(3) 0.46525(15) 0.0608(8) Uani d . 1
H H15 0.3732 -0.0483 0.4670 0.073 Uiso calc R 1
C C16 0.2536(3) 0.1103(3) 0.51877(13) 0.0499(6) Uani d . 1
H H16 0.3163 0.1089 0.5562 0.060 Uiso calc R 1
C C17 -0.2049(4) 0.2966(4) 0.41266(14) 0.0665(8) Uani d . 1
H H17A -0.1654 0.3157 0.3695 0.100 Uiso calc R 1
H H17B -0.2845 0.3705 0.4219 0.100 Uiso calc R 1
H H17C -0.2460 0.1928 0.4146 0.100 Uiso calc R 1

loop_
_atom_site_aniso_label
_atom_site_aniso_U_11
_atom_site_aniso_U_22
_atom_site_aniso_U_33
_atom_site_aniso_U_12
_atom_site_aniso_U_13
_atom_site_aniso_U_23
N1 0.0486(14) 0.0669(15) 0.0452(11) 0.0091(11) -0.0165(10) -0.0131(10)
N2 0.0523(13) 0.0423(12) 0.0344(10) 0.0187(9) -0.0073(9) -0.0032(8)
O1 0.0608(12) 0.0652(12) 0.0439(9) 0.0288(10) -0.0142(8) -0.0020(8)
O2 0.0615(13) 0.0734(13) 0.0450(10) 0.0203(10) -0.0201(9) -0.0107(9)
S1 0.0501(4) 0.0524(4) 0.0374(3) 0.0024(3) -0.0013(3) -0.0102(3)
C2 0.0389(14) 0.0395(12) 0.0331(11) -0.0031(10) -0.0017(9) 0.0011(9)
C3 0.0340(13) 0.0343(11) 0.0314(10) 0.0010(9) -0.0031(9) 0.0035(9)
C4 0.0411(15) 0.0415(13) 0.0541(14) 0.0050(11) -0.0126(11) -0.0061(11)
C5 0.0432(18) 0.078(2) 0.089(2) 0.0065(15) -0.0170(15) -0.0128(17)
C6 0.0479(19) 0.074(2) 0.098(2) 0.0185(15) -0.0123(17) -0.0151(18)
C7 0.0481(17) 0.0589(17) 0.0614(16) 0.0145(13) 0.0041(13) -0.0069(13)
C8 0.0386(14) 0.0419(13) 0.0426(13) 0.0022(10) 0.0014(10) -0.0003(10)
C9 0.0356(13) 0.0325(11) 0.0362(11) -0.0010(9) -0.0016(9) 0.0015(9)
C10 0.0359(13) 0.0352(12) 0.0363(11) 0.0027(9) -0.0063(9) 0.0014(9)
C11 0.0460(15) 0.0355(12) 0.0364(11) 0.0016(10) 0.0026(10) -0.0015(9)
C12 0.0514(16) 0.0437(14) 0.0369(12) -0.0042(11) -0.0008(11) -0.0003(10)
C13 0.070(2) 0.0569(16) 0.0405(13) -0.0074(15) 0.0029(12) -0.0089(11)
C14 0.082(2) 0.0519(17) 0.0519(15) -0.0056(15) 0.0210(15) -0.0133(13)
C15 0.064(2) 0.0492(16) 0.0700(18) 0.0133(14) 0.0207(15) -0.0047(13)
C16 0.0503(16) 0.0492(15) 0.0503(14) 0.0104(12) 0.0041(12) -0.0007(11)
C17 0.065(2) 0.077(2) 0.0566(16) -0.0081(16) -0.0254(14) 0.0132(15)

loop_
_atom_type_symbol
_atom_type_description
_atom_type_scat_dispersion_real
_atom_type_scat_dispersion_imag
_atom_type_scat_source
C C 0.0033 0.0016 'International Tables Vol C Tables 4.2.6.8 and 6.1.1.4'
H H 0.0000 0.0000 'International Tables Vol C Tables 4.2.6.8 and 6.1.1.4'
N N 0.0061 0.0033 'International Tables Vol C Tables 4.2.6.8 and 6.1.1.4'
O O 0.0106 0.0060 'International Tables Vol C Tables 4.2.6.8 and 6.1.1.4'
S S 0.1246 0.1234 'International Tables Vol C Tables 4.2.6.8 and 6.1.1.4'

loop_
_geom_angle_atom_site_label_1
_geom_angle_atom_site_label_2
_geom_angle_atom_site_label_3
_geom_angle
C2 N1 H1A 120.0
C2 N1 H1B 120.0
H1A N1 H1B 120.0
C10 N2 C11 129.7(2)
C10 N2 H2 115.1
C11 N2 H2 115.1
C12 O2 C17 118.6(2)
C2 S1 C8 92.08(11)
N1 C2 C3 129.4(2)
N1 C2 S1 119.40(17)
C3 C2 S1 111.20(17)
C2 C3 C9 112.2(2)
C2 C3 C10 119.3(2)
C9 C3 C10 128.45(19)
C9 C4 C5 111.8(2)
C9 C4 H4A 109.2
C5 C4 H4A 109.2
C9 C4 H4B 109.2
C5 C4 H4B 109.2
H4A C4 H4B 107.9
C6 C5 C4 113.4(3)
C6 C5 H5A 108.9
C4 C5 H5A 108.9
C6 C5 H5B 108.9
C4 C5 H5B 108.9
H5A C5 H5B 107.7
C5 C6 C7 114.3(3)
C5 C6 H6A 108.7
C7 C6 H6A 108.7
C5 C6 H6B 108.7
C7 C6 H6B 108.7
H6A C6 H6B 107.6
C8 C7 C6 110.4(2)
C8 C7 H7A 109.6
C6 C7 H7A 109.6
C8 C7 H7B 109.6
C6 C7 H7B 109.6
H7A C7 H7B 108.1
C9 C8 C7 127.1(2)
C9 C8 S1 111.86(18)
C7 C8 S1 120.99(18)
C8 C9 C3 112.7(2)
C8 C9 C4 119.6(2)
C3 C9 C4 127.6(2)
O1 C10 N2 121.7(2)
O1 C10 C3 122.4(2)
N2 C10 C3 115.89(19)
C16 C11 C12 119.3(2)
C16 C11 N2 125.2(2)
C12 C11 N2 115.5(2)
O2 C12 C13 125.0(2)
O2 C12 C11 114.6(2)
C13 C12 C11 120.4(2)
C14 C13 C12 119.6(3)
C14 C13 H13 120.2
C12 C13 H13 120.2
C15 C14 C13 120.6(2)
C15 C14 H14 119.7
C13 C14 H14 119.7
C14 C15 C16 120.5(3)
C14 C15 H15 119.7
C16 C15 H15 119.7
C11 C16 C15 119.6(3)
C11 C16 H16 120.2
C15 C16 H16 120.2
O2 C17 H17A 109.5
O2 C17 H17B 109.5
H17A C17 H17B 109.5
O2 C17 H17C 109.5
H17A C17 H17C 109.5
H17B C17 H17C 109.5

loop_
_geom_bond_atom_site_label_1
_geom_bond_atom_site_label_2
_geom_bond_distance
N1 C2 1.362(3)
N1 H1A 0.8600
N1 H1B 0.8600
N2 C10 1.353(3)
N2 C11 1.408(3)
N2 H2 0.8600
O1 C10 1.232(3)
O2 C12 1.366(3)
O2 C17 1.425(3)
S1 C2 1.728(2)
S1 C8 1.738(2)
C2 C3 1.383(3)
C3 C9 1.452(3)
C3 C10 1.469(3)
C4 C9 1.512(3)
C4 C5 1.520(4)
C4 H4A 0.9700
C4 H4B 0.9700
C5 C6 1.471(4)
C5 H5A 0.9700
C5 H5B 0.9700
C6 C7 1.509(4)
C6 H6A 0.9700
C6 H6B 0.9700
C7 C8 1.504(4)
C7 H7A 0.9700
C7 H7B 0.9700
C8 C9 1.352(3)
C11 C16 1.382(3)
C11 C12 1.401(3)
C12 C13 1.383(3)
C13 C14 1.370(4)
C13 H13 0.9300
C14 C15 1.374(4)
C14 H14 0.9300
C15 C16 1.386(4)
C15 H15 0.9300
C16 H16 0.9300
C17 H17A 0.9600
C17 H17B 0.9600
C17 H17C 0.9600

loop_
_geom_hbond_atom_site_label_D
_geom_hbond_atom_site_label_H
_geom_hbond_atom_site_label_A
_geom_hbond_site_symmetry_A
_geom_hbond_distance_DH
_geom_hbond_distance_HA
_geom_hbond_distance_DA
_geom_hbond_angle_DHA
_geom_hbond_publ_flag
N1 H1A O1 . 0.8600 2.2700 2.823(3) 122.00 yes
N1 H1B O1 2_556 0.8600 2.2800 3.015(3) 143.00 yes
N2 H2 O2 . 0.8600 2.1900 2.577(3) 107.00 yes
C16 H16 O1 . 0.9300 2.3900 2.927(3) 117.00 yes

loop_
_geom_torsion_atom_site_label_1
_geom_torsion_atom_site_label_2
_geom_torsion_atom_site_label_3
_geom_torsion_atom_site_label_4
_geom_torsion
C8 S1 C2 N1 -179.4(2)
C8 S1 C2 C3 0.96(18)
N1 C2 C3 C9 179.3(2)
S1 C2 C3 C9 -1.1(2)
N1 C2 C3 C10 -3.4(4)
S1 C2 C3 C10 176.22(16)
C9 C4 C5 C6 45.6(4)
C4 C5 C6 C7 -57.6(4)
C5 C6 C7 C8 37.7(4)
C6 C7 C8 C9 -10.1(4)
C6 C7 C8 S1 173.4(2)
C2 S1 C8 C9 -0.60(19)
C2 S1 C8 C7 176.4(2)
C7 C8 C9 C3 -176.7(2)
S1 C8 C9 C3 0.1(3)
C7 C8 C9 C4 0.9(4)
S1 C8 C9 C4 177.63(17)
C2 C3 C9 C8 0.6(3)
C10 C3 C9 C8 -176.3(2)
C2 C3 C9 C4 -176.7(2)
C10 C3 C9 C4 6.4(4)
C5 C4 C9 C8 -17.9(3)
C5 C4 C9 C3 159.3(2)
C11 N2 C10 O1 9.1(4)
C11 N2 C10 C3 -173.1(2)
C2 C3 C10 O1 28.5(3)
C9 C3 C10 O1 -154.7(2)
C2 C3 C10 N2 -149.3(2)
C9 C3 C10 N2 27.4(3)
C10 N2 C11 C16 -20.0(4)
C10 N2 C11 C12 160.2(2)
C17 O2 C12 C13 17.7(4)
C17 O2 C12 C11 -163.6(2)
C16 C11 C12 O2 -177.3(2)
N2 C11 C12 O2 2.6(3)
C16 C11 C12 C13 1.5(4)
N2 C11 C12 C13 -178.7(2)
O2 C12 C13 C14 178.7(2)
C11 C12 C13 C14 0.0(4)
C12 C13 C14 C15 -1.3(4)
C13 C14 C15 C16 1.0(4)
C12 C11 C16 C15 -1.8(4)
N2 C11 C16 C15 178.4(2)
C14 C15 C16 C11 0.6(4)

loop_
_cod_related_entry_id
_cod_related_entry_database
_cod_related_entry_code
1 ChemSpider 1554504
